data_4502749
loop_
_publ_author_name
'Yang, Ping'
'Wu, Jin-Ji'
'Zhou, Hai-Yun'
'Ye, Bao-Hui'

_publ_section_title
;
 Ligand-Directed Construction of Zn(II) Complexes from Zero-Dimensional
 Metallomacrocycle to One-, Two-, and Three-Dimensional Coordination
 Polymers Based on N-Donor and \b-Diketone Bifunctional Ligands
;
_journal_issue 1
_journal_name_full 'Crystal Growth &amp; Design'
_journal_page_first 99
_journal_paper_doi 10.1021/cg200850r
_journal_volume 12
_journal_year 2012
_chemical_formula_moiety 'C52 H44 N8 O8 Zn2'
_chemical_formula_sum 'C52 H44 N8 O8 Zn2'
_chemical_formula_weight 1039.69
_chemical_name_systematic
; 
 ? 
;
_space_group_IT_number 2
_symmetry_cell_setting triclinic
_symmetry_space_group_name_Hall '-P 1'
_symmetry_space_group_name_H-M 'P -1'
_atom_sites_solution_hydrogens geom
_atom_sites_solution_primary direct
_atom_sites_solution_secondary difmap
_audit_creation_method SHELXL-97
_cell_angle_alpha 71.19(9)
_cell_angle_beta 87.24(9)
_cell_angle_gamma 74.45(6)
_cell_formula_units_Z 1
_cell_length_a 7.92(3)
_cell_length_b 10.90(4)
_cell_length_c 14.83(5)
_cell_measurement_temperature 153(2)
_cell_volume 1166(7)
_computing_cell_refinement 'PROCESS-AUTO (Rigaku, 1998)'
_computing_data_collection 'PROCESS-AUTO (Rigaku, 1998)'
_computing_data_reduction 'PROCESS-AUTO (Rigaku, 1998)'
_computing_molecular_graphics 'Bruker SHELXTL'
_computing_publication_material 'Bruker SHELXTL'
_computing_structure_refinement 'SHELXL-97 (Sheldrick, 1997)'
_computing_structure_solution 'SHELXS-97 (Sheldrick, 1990)'
_diffrn_ambient_temperature 153(2)
_diffrn_measured_fraction_theta_full 0.960
_diffrn_measured_fraction_theta_max 0.960
_diffrn_measurement_device_type 'Rigaku R-AXIS SPIDER IP'
_diffrn_measurement_method '\w scans'
_diffrn_radiation_monochromator graphite
_diffrn_radiation_source 'fine-focus sealed tube'
_diffrn_radiation_type MoK\a
_diffrn_radiation_wavelength 0.71073
_diffrn_reflns_av_R_equivalents 0.0730
_diffrn_reflns_av_sigmaI/netI 0.1111
_diffrn_reflns_limit_h_max 9
_diffrn_reflns_limit_h_min -7
_diffrn_reflns_limit_k_max 13
_diffrn_reflns_limit_k_min -13
_diffrn_reflns_limit_l_max 17
_diffrn_reflns_limit_l_min -16
_diffrn_reflns_number 7769
_diffrn_reflns_theta_full 25.50
_diffrn_reflns_theta_max 25.50
_diffrn_reflns_theta_min 2.99
_exptl_absorpt_coefficient_mu 1.095
_exptl_absorpt_correction_T_max 0.8984
_exptl_absorpt_correction_T_min 0.8108
_exptl_absorpt_correction_type multi-scan
_exptl_absorpt_process_details SADABS
_exptl_crystal_density_diffrn 1.481
_exptl_crystal_density_method 'not measured'
_exptl_crystal_F_000 536
_exptl_crystal_size_max 0.20
_exptl_crystal_size_mid 0.15
_exptl_crystal_size_min 0.10
_refine_diff_density_max 0.695
_refine_diff_density_min -1.030
_refine_diff_density_rms 0.189
_refine_ls_extinction_method none
_refine_ls_goodness_of_fit_ref 0.983
_refine_ls_hydrogen_treatment constr
_refine_ls_matrix_type full
_refine_ls_number_parameters 318
_refine_ls_number_reflns 4173
_refine_ls_number_restraints 0
_refine_ls_restrained_S_all 0.983
_refine_ls_R_factor_all 0.1115
_refine_ls_R_factor_gt 0.0663
_refine_ls_shift/su_max 0.001
_refine_ls_shift/su_mean 0.000
_refine_ls_structure_factor_coef Fsqd
_refine_ls_weighting_details 'calc w=1/[\s^2^(Fo^2^)+(0.1961P)^2^+0.0000P] where P=(Fo^2^+2Fc^2^)/3'
_refine_ls_weighting_scheme calc
_refine_ls_wR_factor_gt 0.1909
_refine_ls_wR_factor_ref 0.2818
_reflns_number_gt 2596
_reflns_number_total 4173
_reflns_threshold_expression >2sigma(I)
_cod_data_source_file cg200850r_si_005.cif
_cod_data_source_block ZnL6
_cod_depositor_comments
;
The following automatic conversions were performed:

'_symmetry_cell_setting' value 'Triclinic' changed to 'triclinic'
according to /home/saulius/struct/CIF-dictionaries/cif_core.dic
dictionary named 'cif_core.dic' version 2.4.1 from 2010-06-29.

Automatic conversion script
Id: cif_fix_values 1715 2011-07-08 13:25:40Z adriana 
;
_cod_database_code 4502749

loop_
_symmetry_equiv_pos_as_xyz
'x, y, z'
'-x, -y, -z'

loop_
_atom_site_label
_atom_site_type_symbol
_atom_site_fract_x
_atom_site_fract_y
_atom_site_fract_z
_atom_site_U_iso_or_equiv
_atom_site_adp_type
_atom_site_occupancy
_atom_site_symmetry_multiplicity
_atom_site_calc_flag
_atom_site_refinement_flags
C1 C 0.7756(13) 0.4328(8) 0.9905(6) 0.058(2) Uani 1 1 d .
H1A H 0.6765 0.4252 1.0322 0.087 Uiso 1 1 calc R
H1B H 0.8752 0.4345 1.0263 0.087 Uiso 1 1 calc R
H1C H 0.8093 0.3554 0.9671 0.087 Uiso 1 1 calc R
C2 C 0.7238(10) 0.5591(7) 0.9082(5) 0.0376(16) Uani 1 1 d .
C3 C 0.7219(11) 0.6834(7) 0.9187(5) 0.0421(18) Uani 1 1 d .
H3 H 0.7570 0.6818 0.9795 0.051 Uiso 1 1 calc R
C4 C 0.6740(9) 0.8067(7) 0.8488(5) 0.0366(16) Uani 1 1 d .
C5 C 0.6519(9) 0.9321(7) 0.8743(5) 0.0342(15) Uani 1 1 d .
C6 C 0.5037(10) 1.0394(7) 0.8385(5) 0.0352(16) Uani 1 1 d .
H6 H 0.4177 1.0322 0.7994 0.042 Uiso 1 1 calc R
C7 C 0.4832(10) 1.1597(7) 0.8614(5) 0.0388(17) Uani 1 1 d .
C8 C 0.6075(12) 1.1733(9) 0.9140(7) 0.056(2) Uani 1 1 d .
H8 H 0.5953 1.2563 0.9252 0.067 Uiso 1 1 calc R
C9 C 0.7514(11) 1.0673(10) 0.9512(7) 0.060(3) Uani 1 1 d .
H9 H 0.8371 1.0767 0.9893 0.072 Uiso 1 1 calc R
C10 C 0.7733(11) 0.9447(8) 0.9336(6) 0.0475(19) Uani 1 1 d .
H10 H 0.8706 0.8705 0.9620 0.057 Uiso 1 1 calc R
C11 C 0.3040(14) 1.3974(8) 0.8076(7) 0.061(2) Uani 1 1 d .
H11 H 0.3919 1.4406 0.8107 0.074 Uiso 1 1 calc R
C12 C 0.1333(15) 1.4584(9) 0.7832(8) 0.073(3) Uani 1 1 d .
H12 H 0.0757 1.5515 0.7678 0.088 Uiso 1 1 calc R
C13 C 0.0591(14) 1.3545(10) 0.7854(7) 0.066(3) Uani 1 1 d .
H13 H -0.0607 1.3675 0.7697 0.079 Uiso 1 1 calc R
C14 C 0.7927(14) 0.8513(8) 0.4178(6) 0.056(2) Uani 1 1 d .
H14A H 0.6985 0.9352 0.4023 0.084 Uiso 1 1 calc R
H14B H 0.8066 0.8169 0.3637 0.084 Uiso 1 1 calc R
H14C H 0.9027 0.8685 0.4311 0.084 Uiso 1 1 calc R
C15 C 0.7475(9) 0.7495(7) 0.5038(5) 0.0363(16) Uani 1 1 d .
C16 C 0.7541(12) 0.6221(7) 0.4987(6) 0.049(2) Uani 1 1 d .
H16 H 0.7957 0.6043 0.4419 0.059 Uiso 1 1 calc R
C17 C 0.7056(9) 0.5199(7) 0.5689(5) 0.0336(15) Uani 1 1 d .
C18 C 0.7125(10) 0.3876(7) 0.5549(5) 0.0355(16) Uani 1 1 d .
C19 C 0.7456(9) 0.3687(6) 0.4666(5) 0.0322(15) Uani 1 1 d .
H19 H 0.7685 0.4385 0.4138 0.039 Uiso 1 1 calc R
C20 C 0.7447(9) 0.2445(7) 0.4566(5) 0.0304(14) Uani 1 1 d .
C21 C 0.7128(11) 0.1426(7) 0.5305(5) 0.0396(17) Uani 1 1 d .
H21 H 0.7094 0.0608 0.5217 0.048 Uiso 1 1 calc R
C22 C 0.6847(12) 0.1601(7) 0.6208(6) 0.048(2) Uani 1 1 d .
H22 H 0.6663 0.0889 0.6741 0.058 Uiso 1 1 calc R
C23 C 0.6842(10) 0.2816(7) 0.6306(5) 0.0400(17) Uani 1 1 d .
H23 H 0.6638 0.2933 0.6913 0.048 Uiso 1 1 calc R
C24 C 0.9462(10) 0.1713(7) 0.3359(6) 0.0423(18) Uani 1 1 d .
H24 H 1.0550 0.1487 0.3696 0.051 Uiso 1 1 calc R
C25 C 0.9221(11) 0.1580(9) 0.2493(6) 0.049(2) Uani 1 1 d .
H25 H 1.0103 0.1254 0.2106 0.058 Uiso 1 1 calc R
C26 C 0.7401(10) 0.2026(8) 0.2292(5) 0.0406(18) Uani 1 1 d .
H26 H 0.6834 0.2042 0.1737 0.049 Uiso 1 1 calc R
N1 N 0.3279(9) 1.2650(6) 0.8268(5) 0.0481(17) Uani 1 1 d .
N2 N 0.1771(10) 1.2354(7) 0.8122(6) 0.0586(19) Uani 1 1 d .
N3 N 0.7840(8) 0.2232(5) 0.3648(4) 0.0321(13) Uani 1 1 d .
N4 N 0.6584(8) 0.2426(6) 0.3005(4) 0.0367(13) Uani 1 1 d .
O1 O 0.6799(7) 0.5448(5) 0.8307(4) 0.0453(13) Uani 1 1 d .
O2 O 0.6387(7) 0.8275(5) 0.7608(3) 0.0411(12) Uani 1 1 d .
O3 O 0.7042(7) 0.7882(5) 0.5773(3) 0.0396(12) Uani 1 1 d .
O4 O 0.6525(7) 0.5261(5) 0.6519(4) 0.0428(12) Uani 1 1 d .
Zn1 Zn 0.61372(11) 0.68712(7) 0.69917(5) 0.0349(4) Uani 1 1 d .

loop_
_atom_site_aniso_label
_atom_site_aniso_U_11
_atom_site_aniso_U_22
_atom_site_aniso_U_33
_atom_site_aniso_U_23
_atom_site_aniso_U_13
_atom_site_aniso_U_12
C1 0.076(7) 0.045(5) 0.054(5) -0.008(4) -0.025(5) -0.024(5)
C2 0.038(4) 0.036(4) 0.036(4) -0.010(3) -0.008(3) -0.005(3)
C3 0.057(5) 0.041(4) 0.023(3) -0.011(3) -0.004(3) -0.002(4)
C4 0.028(4) 0.039(4) 0.043(4) -0.013(3) -0.001(3) -0.008(3)
C5 0.033(4) 0.042(4) 0.029(3) -0.012(3) 0.005(3) -0.010(3)
C6 0.047(4) 0.041(4) 0.023(3) -0.016(3) 0.002(3) -0.014(3)
C7 0.042(4) 0.036(4) 0.038(4) -0.012(3) 0.005(3) -0.010(3)
C8 0.063(6) 0.054(5) 0.063(6) -0.040(4) -0.003(5) -0.010(4)
C9 0.039(5) 0.080(6) 0.085(7) -0.055(6) -0.004(5) -0.019(5)
C10 0.046(5) 0.050(4) 0.049(5) -0.027(4) -0.005(4) -0.002(4)
C11 0.077(7) 0.035(4) 0.063(6) -0.013(4) 0.008(5) -0.005(4)
C12 0.092(8) 0.043(5) 0.070(6) -0.018(5) 0.018(6) 0.003(5)
C13 0.064(6) 0.065(6) 0.062(6) -0.027(5) -0.013(5) 0.005(5)
C14 0.098(7) 0.045(4) 0.035(4) -0.020(4) 0.014(4) -0.029(5)
C15 0.036(4) 0.040(4) 0.035(4) -0.013(3) -0.002(3) -0.013(3)
C16 0.062(5) 0.036(4) 0.048(5) -0.015(4) 0.020(4) -0.011(4)
C17 0.034(4) 0.037(4) 0.031(4) -0.016(3) -0.004(3) -0.006(3)
C18 0.040(4) 0.030(3) 0.032(4) -0.010(3) -0.002(3) -0.002(3)
C19 0.036(4) 0.027(3) 0.034(4) -0.013(3) -0.003(3) -0.004(3)
C20 0.030(3) 0.036(3) 0.028(3) -0.017(3) 0.000(3) -0.004(3)
C21 0.056(5) 0.032(4) 0.036(4) -0.018(3) -0.003(3) -0.010(3)
C22 0.067(6) 0.034(4) 0.040(4) -0.006(3) 0.001(4) -0.015(4)
C23 0.054(5) 0.042(4) 0.022(3) -0.012(3) 0.007(3) -0.010(3)
C24 0.037(4) 0.038(4) 0.050(5) -0.012(3) 0.006(4) -0.009(3)
C25 0.042(4) 0.065(5) 0.053(5) -0.036(4) 0.015(4) -0.017(4)
C26 0.040(4) 0.066(5) 0.029(4) -0.029(4) 0.010(3) -0.020(4)
N1 0.061(5) 0.038(3) 0.044(4) -0.018(3) 0.008(3) -0.008(3)
N2 0.046(4) 0.052(4) 0.078(5) -0.027(4) -0.014(4) -0.004(3)
N3 0.037(3) 0.033(3) 0.030(3) -0.017(2) -0.001(3) -0.006(3)
N4 0.032(3) 0.040(3) 0.037(3) -0.013(3) 0.003(3) -0.008(3)
O1 0.059(3) 0.040(3) 0.036(3) -0.016(2) -0.011(2) -0.006(3)
O2 0.053(3) 0.038(3) 0.033(3) -0.013(2) -0.005(2) -0.010(2)
O3 0.053(3) 0.035(3) 0.032(3) -0.012(2) 0.000(2) -0.011(2)
O4 0.057(3) 0.039(3) 0.035(3) -0.015(2) 0.006(2) -0.014(2)
Zn1 0.0396(6) 0.0346(5) 0.0306(5) -0.0147(4) -0.0016(4) -0.0044(4)

loop_
_atom_type_symbol
_atom_type_description
_atom_type_scat_dispersion_real
_atom_type_scat_dispersion_imag
_atom_type_scat_source
C C 0.0033 0.0016 'International Tables Vol C Tables 4.2.6.8 and 6.1.1.4'
H H 0.0000 0.0000 'International Tables Vol C Tables 4.2.6.8 and 6.1.1.4'
N N 0.0061 0.0033 'International Tables Vol C Tables 4.2.6.8 and 6.1.1.4'
O O 0.0106 0.0060 'International Tables Vol C Tables 4.2.6.8 and 6.1.1.4'
Zn Zn 0.2839 1.4301 'International Tables Vol C Tables 4.2.6.8 and 6.1.1.4'

loop_
_geom_angle_atom_site_label_1
_geom_angle_atom_site_label_2
_geom_angle_atom_site_label_3
_geom_angle
_geom_angle_site_symmetry_3
C2 C1 H1A 109.5 .
C2 C1 H1B 109.5 .
H1A C1 H1B 109.5 .
C2 C1 H1C 109.5 .
H1A C1 H1C 109.5 .
H1B C1 H1C 109.5 .
O1 C2 C3 124.4(7) .
O1 C2 C1 115.2(7) .
C3 C2 C1 120.3(7) .
C4 C3 C2 125.8(7) .
C4 C3 H3 117.1 .
C2 C3 H3 117.1 .
O2 C4 C3 126.0(7) .
O2 C4 C5 114.2(6) .
C3 C4 C5 119.7(7) .
C10 C5 C6 119.0(7) .
C10 C5 C4 122.1(6) .
C6 C5 C4 118.9(6) .
C5 C6 C7 119.1(7) .
C5 C6 H6 120.4 .
C7 C6 H6 120.4 .
C8 C7 C6 121.1(7) .
C8 C7 N1 121.1(7) .
C6 C7 N1 117.7(7) .
C7 C8 C9 119.9(8) .
C7 C8 H8 120.0 .
C9 C8 H8 120.0 .
C8 C9 C10 120.7(8) .
C8 C9 H9 119.6 .
C10 C9 H9 119.6 .
C5 C10 C9 119.9(8) .
C5 C10 H10 120.0 .
C9 C10 H10 120.0 .
N1 C11 C12 107.9(10) .
N1 C11 H11 126.0 .
C12 C11 H11 126.0 .
C11 C12 C13 104.9(9) .
C11 C12 H12 127.6 .
C13 C12 H12 127.6 .
N2 C13 C12 111.6(10) .
N2 C13 H13 124.2 .
C12 C13 H13 124.2 .
C15 C14 H14A 109.5 .
C15 C14 H14B 109.5 .
H14A C14 H14B 109.5 .
C15 C14 H14C 109.5 .
H14A C14 H14C 109.5 .
H14B C14 H14C 109.5 .
O3 C15 C16 125.3(7) .
O3 C15 C14 116.1(6) .
C16 C15 C14 118.6(7) .
C17 C16 C15 126.0(8) .
C17 C16 H16 117.0 .
C15 C16 H16 117.0 .
O4 C17 C16 124.7(7) .
O4 C17 C18 113.5(6) .
C16 C17 C18 121.8(7) .
C23 C18 C19 118.4(7) .
C23 C18 C17 120.1(7) .
C19 C18 C17 121.5(6) .
C18 C19 C20 119.2(7) .
C18 C19 H19 120.4 .
C20 C19 H19 120.4 .
C21 C20 C19 122.0(7) .
C21 C20 N3 118.8(6) .
C19 C20 N3 119.2(6) .
C20 C21 C22 119.0(7) .
C20 C21 H21 120.5 .
C22 C21 H21 120.5 .
C23 C22 C21 119.1(7) .
C23 C22 H22 120.4 .
C21 C22 H22 120.4 .
C18 C23 C22 122.3(7) .
C18 C23 H23 118.9 .
C22 C23 H23 118.9 .
C25 C24 N3 107.0(7) .
C25 C24 H24 126.5 .
N3 C24 H24 126.5 .
C24 C25 C26 105.8(6) .
C24 C25 H25 127.1 .
C26 C25 H25 127.1 .
N4 C26 C25 109.7(6) .
N4 C26 H26 125.2 .
C25 C26 H26 125.2 .
C11 N1 N2 111.8(8) .
C11 N1 C7 128.3(8) .
N2 N1 C7 119.9(7) .
C13 N2 N1 103.8(8) .
N4 N3 C24 111.1(6) .
N4 N3 C20 122.5(6) .
C24 N3 C20 126.2(6) .
N3 N4 C26 106.4(6) .
N3 N4 Zn1 131.2(5) 2_666
C26 N4 Zn1 122.4(5) 2_666
C2 O1 Zn1 128.7(5) .
C4 O2 Zn1 127.2(5) .
C15 O3 Zn1 127.2(5) .
C17 O4 Zn1 126.8(5) .
O3 Zn1 O4 89.6(3) .
O3 Zn1 O1 145.6(3) .
O4 Zn1 O1 84.5(3) .
O3 Zn1 O2 90.4(3) .
O4 Zn1 O2 165.5(2) .
O1 Zn1 O2 87.4(3) .
O3 Zn1 N4 110.4(3) 2_666
O4 Zn1 N4 104.1(2) 2_666
O1 Zn1 N4 103.9(3) 2_666
O2 Zn1 N4 89.5(3) 2_666

loop_
_geom_bond_atom_site_label_1
_geom_bond_atom_site_label_2
_geom_bond_distance
_geom_bond_site_symmetry_2
C1 C2 1.488(11) .
C1 H1A 0.9800 .
C1 H1B 0.9800 .
C1 H1C 0.9800 .
C2 O1 1.284(9) .
C2 C3 1.408(11) .
C3 C4 1.375(11) .
C3 H3 0.9500 .
C4 O2 1.282(10) .
C4 C5 1.497(11) .
C5 C10 1.395(11) .
C5 C6 1.396(11) .
C6 C7 1.424(10) .
C6 H6 0.9500 .
C7 C8 1.351(12) .
C7 N1 1.420(10) .
C8 C9 1.371(13) .
C8 H8 0.9500 .
C9 C10 1.408(12) .
C9 H9 0.9500 .
C10 H10 0.9500 .
C11 N1 1.338(11) .
C11 C12 1.345(15) .
C11 H11 0.9500 .
C12 C13 1.399(15) .
C12 H12 0.9500 .
C13 N2 1.329(12) .
C13 H13 0.9500 .
C14 C15 1.497(11) .
C14 H14A 0.9800 .
C14 H14B 0.9800 .
C14 H14C 0.9800 .
C15 O3 1.291(9) .
C15 C16 1.400(11) .
C16 C17 1.383(11) .
C16 H16 0.9500 .
C17 O4 1.298(9) .
C17 C18 1.509(11) .
C18 C23 1.386(11) .
C18 C19 1.391(10) .
C19 C20 1.410(10) .
C19 H19 0.9500 .
C20 C21 1.355(11) .
C20 N3 1.459(9) .
C21 C22 1.411(11) .
C21 H21 0.9500 .
C22 C23 1.378(11) .
C22 H22 0.9500 .
C23 H23 0.9500 .
C24 C25 1.364(12) .
C24 N3 1.367(10) .
C24 H24 0.9500 .
C25 C26 1.405(12) .
C25 H25 0.9500 .
C26 N4 1.344(9) .
C26 H26 0.9500 .
N1 N2 1.362(11) .
N3 N4 1.338(9) .
N4 Zn1 2.085(9) 2_666
O1 Zn1 2.048(8) .
O2 Zn1 2.073(7) .
O3 Zn1 2.002(7) .
O4 Zn1 2.036(8) .
Zn1 N4 2.085(9) 2_666
